data_4020420
loop_
_publ_author_name
'Stephen Hanessian'
'Hongying Yun'
'Yihua Hou'
'Marina Tintelnot-Blomley'

_publ_section_title
;
 Stereoselective Synthesis of Constrained Azacyclic Hydroxyethylene
 Isosteres as Aspartic Protease Inhibitors: Dipolar Cycloaddition and
 Related Methodologies toward Branched Pyrrolidine and Pyrrolidinone
 Carboxylic Acids
;
_journal_name_full 'Journal of Organic Chemistry'
_journal_page_first 6746
_journal_page_last 6756
_journal_paper_doi 10.1021/jo050740w
_journal_volume 70
_journal_year 2005
_chemical_formula_moiety 'C24 H47 N3 O4'
_chemical_formula_sum 'C24 H47 N3 O4'
_chemical_formula_weight 441.646
_space_group_IT_number 19
_symmetry_cell_setting orthorhombic
_symmetry_space_group_name_Hall 'P 2ac 2ab'
_symmetry_space_group_name_H-M 'P 21 21 21'
_cell_angle_alpha 90.00
_cell_angle_beta 90.00
_cell_angle_gamma 90.00
_cell_formula_units_Z 4
_cell_length_a 9.870(3)
_cell_length_b 13.506(4)
_cell_length_c 21.404(6)
_cell_measurement_temperature 293(2)
_cell_volume 2853.2(15)
_diffrn_ambient_temperature 293(2)
_exptl_crystal_density_diffrn 1.0281
_cod_depositor_comments
;
The following automatic conversions were performed:
'_symmetry_cell_setting' value 'Orthorhombic' changed to 'orthorhombic'
according to '/home/saulius/struct/CIF-dictionaries/cif_core.dic'
dictionary named 'cif_core.dic' version 2.4.1 from 2010-06-29.

Automatic conversion script
Id: cif_fix_enum 1527 2010-12-29 10:47:43Z saulius 
;
_cod_database_code 4020420

loop_
_symmetry_equiv_pos_as_xyz
'x, y, z'
'x+1/2, -y+1/2, -z'
'-x, y+1/2, -z+1/2'
'-x+1/2, -y, z+1/2'

loop_
_atom_site_label
_atom_site_type_symbol
_atom_site_fract_x
_atom_site_fract_y
_atom_site_fract_z
_atom_site_U_iso_or_equiv
_atom_site_adp_type
_atom_site_occupancy
_atom_site_calc_flag
_atom_site_refinement_flags
_atom_site_disorder_group
O1 O 0.26641(14) 0.24839(13) 0.99023(9) 0.1104(6) Uani 1 d . .
O2 O 0.39080(18) 0.32359(14) 0.77113(8) 0.1053(6) Uani 1 d . .
O3 O 0.14434(18) 0.07283(15) 0.76149(10) 0.1292(7) Uani 1 d . .
O4 O 0.29381(16) 0.01981(14) 0.83467(10) 0.1142(6) Uani 1 d . .
N1 N 0.3846(5) 0.4889(3) 0.9431(2) 0.1147(11) Uani 0.55 d PD -1
N1' N 0.5053(6) 0.4891(4) 0.9221(3) 0.1147(11) Uani 0.45 d PD -2
N3 N 0.31645(19) 0.16928(16) 0.79458(10) 0.0952(6) Uani 1 d . .
C1 C 0.3896(2) 0.25699(18) 0.98980(12) 0.0834(6) Uani 1 d D .
C2 C 0.4640(2) 0.32438(18) 0.94590(11) 0.0820(7) Uani 1 d . .
H2A H 0.5523 0.2949 0.9362 0.098 Uiso 1 calc R .
C3 C 0.4866(3) 0.4255(2) 0.97494(15) 0.1160(10) Uani 1 d D .
H3A H 0.4711 0.4238 1.0197 0.139 Uiso 0.55 calc PR -1
H3B H 0.5779 0.4490 0.9670 0.139 Uiso 0.55 calc PR -1
H3C H 0.4087 0.4458 0.9994 0.139 Uiso 0.45 calc PR -2
H3D H 0.5662 0.4255 1.0015 0.139 Uiso 0.45 calc PR -2
C4 C 0.3940(3) 0.4586(2) 0.88045(17) 0.1208(10) Uani 1 d D .
H4A H 0.4780 0.4811 0.8617 0.145 Uiso 0.55 calc PR -1
H4B H 0.3185 0.4838 0.8562 0.145 Uiso 0.55 calc PR -1
H4C H 0.4115 0.4799 0.8379 0.145 Uiso 0.45 calc PR -2
H4D H 0.3087 0.4870 0.8942 0.145 Uiso 0.45 calc PR -2
C5 C 0.3898(2) 0.34593(17) 0.88452(12) 0.0857(7) Uani 1 d . .
H5 H 0.2954 0.3243 0.8883 0.103 Uiso 1 calc R .
C6 C 0.4542(2) 0.29485(18) 0.82878(13) 0.0874(7) Uani 1 d . .
H6 H 0.5502 0.3131 0.8270 0.105 Uiso 1 calc R .
C7 C 0.4431(2) 0.18318(19) 0.82914(13) 0.0881(7) Uani 1 d . .
H7 H 0.4315 0.1598 0.8722 0.106 Uiso 1 calc R .
C8 C 0.5641(3) 0.1325(2) 0.80004(14) 0.1139(9) Uani 1 d D .
H8A H 0.5380 0.0643 0.7924 0.137 Uiso 1 calc R -1
H8B H 0.5779 0.1628 0.7594 0.137 Uiso 1 calc R -1
H8C H 0.5974 0.1728 0.7658 0.137 Uiso 1 calc R -2
H8D H 0.5357 0.0693 0.7829 0.137 Uiso 1 calc R -2
C9 C 0.6971(8) 0.1298(15) 0.8311(5) 0.133(3) Uani 0.61 d PD -1
H9 H 0.7224 0.1937 0.8493 0.159 Uiso 0.61 calc PR -1
C10 C 0.677(3) 0.0506(18) 0.8795(8) 0.166(4) Uani 0.61 d PD -1
H10A H 0.5970 0.0651 0.9035 0.249 Uiso 0.61 calc PR -1
H10B H 0.7541 0.0485 0.9067 0.249 Uiso 0.61 calc PR -1
H10C H 0.6662 -0.0124 0.8593 0.249 Uiso 0.61 calc PR -1
C11 C 0.8030(9) 0.0914(7) 0.7836(5) 0.171(4) Uani 0.61 d PD -1
H11A H 0.7915 0.0213 0.7779 0.257 Uiso 0.61 calc PR -1
H11B H 0.8925 0.1045 0.7990 0.257 Uiso 0.61 calc PR -1
H11C H 0.7906 0.1244 0.7443 0.257 Uiso 0.61 calc PR -1
C9' C 0.6787(14) 0.115(2) 0.8463(9) 0.133(3) Uani 0.39 d PD -2
H9' H 0.6759 0.1782 0.8690 0.159 Uiso 0.39 calc PR -2
C10' C 0.675(4) 0.044(3) 0.9009(16) 0.166(4) Uani 0.39 d PD -2
H10D H 0.5883 0.0469 0.9208 0.249 Uiso 0.39 calc PR -2
H10E H 0.7444 0.0616 0.9304 0.249 Uiso 0.39 calc PR -2
H10F H 0.6913 -0.0222 0.8861 0.249 Uiso 0.39 calc PR -2
C11' C 0.8227(16) 0.1208(12) 0.8196(9) 0.171(4) Uani 0.39 d PD -2
H11D H 0.8833 0.0840 0.8459 0.257 Uiso 0.39 calc PR -2
H11E H 0.8512 0.1887 0.8179 0.257 Uiso 0.39 calc PR -2
H11F H 0.8236 0.0931 0.7783 0.257 Uiso 0.39 calc PR -2
C12 C 0.4109(10) 0.5940(7) 0.9481(8) 0.178(4) Uani 0.55 d PD -1
H12A H 0.5053 0.6064 0.9407 0.267 Uiso 0.55 calc PR -1
H12B H 0.3871 0.6164 0.9892 0.267 Uiso 0.55 calc PR -1
H12C H 0.3577 0.6289 0.9177 0.267 Uiso 0.55 calc PR -1
C12' C 0.5081(12) 0.5945(8) 0.9409(11) 0.178(4) Uani 0.45 d PD -2
H12D H 0.5997 0.6138 0.9496 0.267 Uiso 0.45 calc PR -2
H12E H 0.4536 0.6035 0.9776 0.267 Uiso 0.45 calc PR -2
H12F H 0.4729 0.6345 0.9075 0.267 Uiso 0.45 calc PR -2
C13 C 0.2882(3) 0.2541(2) 0.75368(14) 0.1085(9) Uani 1 d . .
C14 C 0.3071(4) 0.2306(3) 0.68543(14) 0.1587(14) Uani 1 d . .
H14A H 0.2884 0.2886 0.6609 0.238 Uiso 1 calc R .
H14B H 0.2462 0.1785 0.6736 0.238 Uiso 1 calc R .
H14C H 0.3988 0.2097 0.6783 0.238 Uiso 1 calc R .
C15 C 0.1498(3) 0.2967(2) 0.76630(17) 0.1489(14) Uani 1 d . .
H15A H 0.1408 0.3104 0.8101 0.223 Uiso 1 calc R .
H15B H 0.0818 0.2498 0.7539 0.223 Uiso 1 calc R .
H15C H 0.1387 0.3568 0.7430 0.223 Uiso 1 calc R .
C16 C 0.2435(3) 0.0850(2) 0.79433(15) 0.1016(8) Uani 1 d . .
C17 C 0.2362(3) -0.0787(2) 0.84094(17) 0.1152(9) Uani 1 d . .
C18 C 0.0941(3) -0.0717(2) 0.86605(17) 0.1442(12) Uani 1 d . .
H18A H 0.0948 -0.0356 0.9047 0.216 Uiso 1 calc R .
H18B H 0.0592 -0.1371 0.8732 0.216 Uiso 1 calc R .
H18C H 0.0378 -0.0380 0.8363 0.216 Uiso 1 calc R .
C19 C 0.2415(4) -0.1339(3) 0.7815(2) 0.207(2) Uani 1 d . .
H19A H 0.1742 -0.1083 0.7535 0.310 Uiso 1 calc R .
H19B H 0.2242 -0.2027 0.7893 0.310 Uiso 1 calc R .
H19C H 0.3297 -0.1264 0.7631 0.310 Uiso 1 calc R .
C20 C 0.3279(4) -0.1254(2) 0.8886(3) 0.219(2) Uani 1 d . .
H20A H 0.4186 -0.1280 0.8725 0.328 Uiso 1 calc R .
H20B H 0.2970 -0.1912 0.8976 0.328 Uiso 1 calc R .
H20C H 0.3266 -0.0866 0.9262 0.328 Uiso 1 calc R .
N2 N 0.4725(19) 0.2164(13) 1.0318(10) 0.098(2) Uani 0.50 d PD -1
H2 H 0.5552 0.2361 1.0338 0.117 Uiso 0.50 calc PR -1
C21 C 0.425(3) 0.1378(10) 1.0751(9) 0.129(3) Uani 0.50 d PD -1
H21A H 0.4520 0.1552 1.1173 0.154 Uiso 0.50 calc PR -1
H21B H 0.3270 0.1353 1.0740 0.154 Uiso 0.50 calc PR -1
C22 C 0.4787(19) 0.0393(8) 1.0604(6) 0.169(3) Uani 0.50 d PD -1
H22A H 0.4563 0.0236 1.0174 0.203 Uiso 0.50 calc PR -1
H22B H 0.5767 0.0411 1.0637 0.203 Uiso 0.50 calc PR -1
C23 C 0.428(3) -0.0385(13) 1.1000(11) 0.233(5) Uani 0.50 d PD -1
H23A H 0.3344 -0.0520 1.0896 0.279 Uiso 0.50 calc PR -1
H23B H 0.4320 -0.0173 1.1432 0.279 Uiso 0.50 calc PR -1
C24 C 0.509(4) -0.1295(16) 1.092(2) 0.283(8) Uani 0.50 d PD -1
H24A H 0.4497 -0.1848 1.0857 0.424 Uiso 0.50 calc PR -1
H24B H 0.5629 -0.1404 1.1289 0.424 Uiso 0.50 calc PR -1
H24C H 0.5677 -0.1224 1.0565 0.424 Uiso 0.50 calc PR -1
N2' N 0.463(4) 0.203(3) 1.030(2) 0.098(2) Uani 0.26 d PD -2
H2' H 0.5484 0.2011 1.0223 0.117 Uiso 0.26 calc PR -2
C21' C 0.419(5) 0.146(2) 1.086(2) 0.129(3) Uani 0.26 d PD -2
H21C H 0.4309 0.1871 1.1225 0.154 Uiso 0.26 calc PR -2
H21D H 0.3234 0.1313 1.0818 0.154 Uiso 0.26 calc PR -2
C22' C 0.492(4) 0.0533(13) 1.0952(10) 0.169(3) Uani 0.26 d PD -2
H22C H 0.5884 0.0682 1.0969 0.203 Uiso 0.26 calc PR -2
H22D H 0.4668 0.0270 1.1357 0.203 Uiso 0.26 calc PR -2
C23' C 0.472(3) -0.0224(15) 1.0498(11) 0.233(5) Uani 0.26 d PD -2
H23C H 0.4870 0.0058 1.0087 0.279 Uiso 0.26 calc PR -2
H23D H 0.3785 -0.0438 1.0518 0.279 Uiso 0.26 calc PR -2
C24' C 0.559(3) -0.1087(15) 1.0564(16) 0.283(8) Uani 0.26 d PD -2
H24D H 0.6102 -0.1180 1.0188 0.424 Uiso 0.26 calc PR -2
H24E H 0.5039 -0.1661 1.0640 0.424 Uiso 0.26 calc PR -2
H24F H 0.6195 -0.0990 1.0909 0.424 Uiso 0.26 calc PR -2
N2" N 0.464(3) 0.194(2) 1.0235(19) 0.098(2) Uani 0.24 d PD -3
H2" H 0.5509 0.1918 1.0217 0.117 Uiso 0.24 calc PR -3
C21" C 0.382(2) 0.1289(16) 1.0644(14) 0.129(3) Uani 0.24 d PD -3
H21E H 0.4050 0.1448 1.1072 0.154 Uiso 0.24 calc PR -3
H21F H 0.2875 0.1474 1.0587 0.154 Uiso 0.24 calc PR -3
C22" C 0.390(2) 0.0237(14) 1.0580(12) 0.169(3) Uani 0.24 d PD -3
H22E H 0.4324 0.0105 1.0181 0.203 Uiso 0.24 calc PR -3
H22F H 0.2973 -0.0005 1.0549 0.203 Uiso 0.24 calc PR -3
C23" C 0.457(5) -0.037(3) 1.104(2) 0.233(5) Uani 0.24 d PD -3
H23E H 0.3990 -0.0449 1.1397 0.279 Uiso 0.24 calc PR -3
H23F H 0.5394 -0.0036 1.1172 0.279 Uiso 0.24 calc PR -3
C24" C 0.491(9) -0.133(3) 1.078(4) 0.283(8) Uani 0.24 d PD -3
H24G H 0.5069 -0.1791 1.1116 0.424 Uiso 0.24 calc PR -3
H24H H 0.5718 -0.1280 1.0531 0.424 Uiso 0.24 calc PR -3
H24I H 0.4179 -0.1567 1.0526 0.424 Uiso 0.24 calc PR -3

loop_
_atom_site_aniso_label
_atom_site_aniso_U_11
_atom_site_aniso_U_22
_atom_site_aniso_U_33
_atom_site_aniso_U_23
_atom_site_aniso_U_13
_atom_site_aniso_U_12
O1 0.0493(8) 0.1292(14) 0.1525(15) 0.0390(12) 0.0007(9) -0.0021(9)
O2 0.0956(11) 0.1151(14) 0.1051(13) 0.0175(11) -0.0003(11) -0.0121(10)
O3 0.0879(12) 0.1511(19) 0.1487(17) 0.0048(14) -0.0240(12) -0.0307(12)
O4 0.0779(11) 0.0945(13) 0.1704(17) 0.0111(13) -0.0225(12) -0.0075(10)
N1 0.128(3) 0.086(2) 0.130(3) 0.003(2) 0.009(3) -0.004(2)
N1' 0.128(3) 0.086(2) 0.130(3) 0.003(2) 0.009(3) -0.004(2)
N3 0.0641(11) 0.1014(16) 0.1200(17) 0.0070(14) -0.0095(11) -0.0059(12)
C1 0.0559(12) 0.0824(15) 0.1120(18) 0.0111(15) -0.0022(14) 0.0044(12)
C2 0.0519(11) 0.0860(17) 0.1081(19) 0.0088(15) 0.0045(12) -0.0028(12)
C3 0.116(2) 0.098(2) 0.133(3) 0.007(2) -0.0030(19) -0.0264(18)
C4 0.132(2) 0.091(2) 0.139(3) 0.019(2) 0.007(2) 0.0256(18)
C5 0.0643(12) 0.0850(17) 0.1079(19) 0.0072(15) 0.0029(14) 0.0078(12)
C6 0.0662(13) 0.0902(18) 0.1059(19) 0.0106(15) 0.0004(15) 0.0014(12)
C7 0.0548(12) 0.0990(19) 0.1104(19) -0.0103(16) 0.0017(13) 0.0053(12)
C8 0.0866(18) 0.0937(19) 0.161(3) -0.0113(18) 0.0263(19) -0.0097(14)
C9 0.043(3) 0.114(6) 0.241(7) -0.037(5) 0.000(4) 0.005(3)
C10 0.122(3) 0.205(6) 0.171(15) 0.022(9) -0.029(9) 0.028(4)
C11 0.078(3) 0.112(6) 0.323(15) -0.026(6) 0.042(7) 0.014(3)
C9' 0.043(3) 0.114(6) 0.241(7) -0.037(5) 0.000(4) 0.005(3)
C10' 0.122(3) 0.205(6) 0.171(15) 0.022(9) -0.029(9) 0.028(4)
C11' 0.078(3) 0.112(6) 0.323(15) -0.026(6) 0.042(7) 0.014(3)
C12 0.226(12) 0.088(3) 0.220(6) 0.006(3) -0.014(12) -0.012(7)
C12' 0.226(12) 0.088(3) 0.220(6) 0.006(3) -0.014(12) -0.012(7)
C13 0.0915(18) 0.123(2) 0.110(2) 0.018(2) -0.0128(16) -0.0150(18)
C14 0.183(3) 0.188(4) 0.105(2) 0.002(2) -0.009(2) -0.054(3)
C15 0.0862(19) 0.162(3) 0.198(4) 0.063(3) -0.030(2) 0.0134(18)
C16 0.0651(15) 0.112(2) 0.128(2) -0.004(2) -0.0008(17) -0.0098(16)
C17 0.0789(16) 0.0798(19) 0.187(3) -0.006(2) 0.007(2) -0.0041(15)
C18 0.122(3) 0.125(3) 0.185(3) 0.012(2) 0.045(2) -0.008(2)
C19 0.199(4) 0.156(3) 0.266(5) -0.112(4) 0.087(4) -0.031(3)
C20 0.162(3) 0.095(2) 0.398(7) 0.050(3) -0.096(5) -0.016(2)
N2 0.064(2) 0.097(5) 0.132(4) 0.026(4) -0.0146(17) -0.006(3)
C21 0.080(4) 0.154(4) 0.152(8) 0.066(4) -0.030(5) -0.016(3)
C22 0.170(7) 0.107(4) 0.229(9) 0.060(7) -0.026(14) -0.029(6)
C23 0.260(12) 0.161(6) 0.277(10) 0.100(7) 0.064(9) 0.014(7)
C24 0.260(14) 0.145(6) 0.44(2) 0.115(8) 0.177(12) 0.056(7)
N2' 0.064(2) 0.097(5) 0.132(4) 0.026(4) -0.0146(17) -0.006(3)
C21' 0.080(4) 0.154(4) 0.152(8) 0.066(4) -0.030(5) -0.016(3)
C22' 0.170(7) 0.107(4) 0.229(9) 0.060(7) -0.026(14) -0.029(6)
C23' 0.260(12) 0.161(6) 0.277(10) 0.100(7) 0.064(9) 0.014(7)
C24' 0.260(14) 0.145(6) 0.44(2) 0.115(8) 0.177(12) 0.056(7)
N2" 0.064(2) 0.097(5) 0.132(4) 0.026(4) -0.0146(17) -0.006(3)
C21" 0.080(4) 0.154(4) 0.152(8) 0.066(4) -0.030(5) -0.016(3)
C22" 0.170(7) 0.107(4) 0.229(9) 0.060(7) -0.026(14) -0.029(6)
C23" 0.260(12) 0.161(6) 0.277(10) 0.100(7) 0.064(9) 0.014(7)
C24" 0.260(14) 0.145(6) 0.44(2) 0.115(8) 0.177(12) 0.056(7)

loop_
_geom_bond_atom_site_label_1
_geom_bond_atom_site_label_2
_geom_bond_distance
_geom_bond_site_symmetry_2
_geom_bond_publ_flag
O1 C1 1.222(2) . y
O2 C13 1.430(3) . y
O2 C6 1.437(3) . y
O3 C16 1.216(3) . y
O4 C16 1.329(3) . y
O4 C17 1.453(3) . y
N1 C4 1.404(5) . y
N1 C12 1.447(9) . y
N1 C3 1.487(5) . y
N1' C3 1.431(6) . y
N1' C4 1.473(6) . y
N1' C12' 1.479(11) . y
N3 C16 1.347(3) . y
N3 C7 1.464(3) . y
N3 C13 1.469(3) . y
C1 N2" 1.333(14) . y
C1 N2 1.333(9) . y
C1 N2' 1.340(13) . y
C1 C2 1.500(3) . y
C2 C3 1.517(3) . y
C2 C5 1.532(3) . y
C2 H2A 0.9800 . ?
C3 H3A 0.9700 . ?
C3 H3B 0.9700 . ?
C3 H3C 0.9700 . ?
C3 H3D 0.9700 . ?
C4 C5 1.525(3) . y
C4 H4A 0.9700 . ?
C4 H4B 0.9700 . ?
C4 H4C 0.9700 . ?
C4 H4D 0.9700 . ?
C5 C6 1.517(3) . y
C5 H5 0.9800 . ?
C6 C7 1.512(3) . y
C6 H6 0.9800 . ?
C7 C8 1.511(3) . y
C7 H7 0.9800 . ?
C8 C9 1.472(8) . y
C8 C9' 1.521(13) . y
C8 H8A 0.9700 . ?
C8 H8B 0.9700 . ?
C8 H8C 0.9700 . ?
C8 H8D 0.9700 . ?
C9 C10 1.503(10) . y
C9 C11 1.548(11) . y
C9 H9 0.9800 . ?
C10 H10A 0.9600 . ?
C10 H10B 0.9600 . ?
C10 H10C 0.9600 . ?
C11 H11A 0.9600 . ?
C11 H11B 0.9600 . ?
C11 H11C 0.9600 . ?
C9' C10' 1.515(13) . y
C9' C11' 1.533(13) . y
C9' H9' 0.9800 . ?
C10' H10D 0.9600 . ?
C10' H10E 0.9600 . ?
C10' H10F 0.9600 . ?
C11' H11D 0.9600 . ?
C11' H11E 0.9600 . ?
C11' H11F 0.9600 . ?
C12 H12A 0.9600 . ?
C12 H12B 0.9600 . ?
C12 H12C 0.9600 . ?
C12' H12D 0.9600 . ?
C12' H12E 0.9600 . ?
C12' H12F 0.9600 . ?
C13 C15 1.506(4) . y
C13 C14 1.507(4) . y
C14 H14A 0.9600 . ?
C14 H14B 0.9600 . ?
C14 H14C 0.9600 . ?
C15 H15A 0.9600 . ?
C15 H15B 0.9600 . ?
C15 H15C 0.9600 . ?
C17 C19 1.475(4) . y
C17 C20 1.502(5) . y
C17 C18 1.505(4) . y
C18 H18A 0.9600 . ?
C18 H18B 0.9600 . ?
C18 H18C 0.9600 . ?
C19 H19A 0.9600 . ?
C19 H19B 0.9600 . ?
C19 H19C 0.9600 . ?
C20 H20A 0.9600 . ?
C20 H20B 0.9600 . ?
C20 H20C 0.9600 . ?
N2 C21 1.485(10) . y
N2 H2 0.8600 . ?
C21 C22 1.465(10) . y
C21 H21A 0.9700 . ?
C21 H21B 0.9700 . ?
C22 C23 1.439(15) . y
C22 H22A 0.9700 . ?
C22 H22B 0.9700 . ?
C23 C24 1.475(14) . y
C23 H23A 0.9700 . ?
C23 H23B 0.9700 . ?
C24 H24A 0.9600 . ?
C24 H24B 0.9600 . ?
C24 H24C 0.9600 . ?
N2' C21' 1.484(15) . y
N2' H2' 0.8600 . ?
C21' C22' 1.458(15) . y
C21' H21C 0.9700 . ?
C21' H21D 0.9700 . ?
C22' C23' 1.425(16) . y
C22' H22C 0.9700 . ?
C22' H22D 0.9700 . ?
C23' C24' 1.452(15) . y
C23' H23C 0.9700 . ?
C23' H23D 0.9700 . ?
C24' H24D 0.9600 . ?
C24' H24E 0.9600 . ?
C24' H24F 0.9600 . ?
N2" C21" 1.485(15) . y
N2" H2" 0.8600 . ?
C21" C22" 1.429(14) . y
C21" H21E 0.9700 . ?
C21" H21F 0.9700 . ?
C22" C23" 1.436(17) . y
C22" H22E 0.9700 . ?
C22" H22F 0.9700 . ?
C23" C24" 1.456(17) . y
C23" H23E 0.9700 . ?
C23" H23F 0.9700 . ?
C24" H24G 0.9600 . ?
C24" H24H 0.9600(12) . ?
C24" H24I 0.9600 . ?
